data_7250897
loop_
_publ_author_name
'Bandaru, Rohith Phaneendra'
'Jami, Ananda Kumar'
'Tripuramallu, Bharat Kumar'

_publ_section_title
;
 Self-assembly of tin(iv) cyanophenyl porphyrins into hydrogen-bonded
 frameworks reinforced by halogen bonding: synthesis, structure and
 computational perspectives
;
_journal_issue 43
_journal_name_full CrystEngComm
_journal_page_first 7081
_journal_page_last 7093
_journal_paper_doi 10.1039/D5CE00731C
_journal_volume 27
_journal_year 2025
_chemical_formula_moiety 'C60 H32 I2 N8 O2 Sn, C3 H7 N O'
_chemical_formula_sum 'C63 H39 I2 N9 O3 Sn'
_chemical_formula_weight 1342.52
_space_group_crystal_system triclinic
_space_group_IT_number 2
_space_group_name_Hall '-P 1'
_space_group_name_H-M_alt 'P -1'
_atom_sites_solution_hydrogens geom
_atom_sites_solution_primary dual
_audit_creation_date 2023-08-03
_audit_creation_method
;
Olex2 1.3
(compiled 2020.11.12 svn.r5f609507 for OlexSys, GUI svn.r6226)
;
_audit_update_record
;
2025-07-14 deposited with the CCDC.	2025-09-22 downloaded from the CCDC.
;
_cell_angle_alpha 68.874(3)
_cell_angle_beta 70.185(3)
_cell_angle_gamma 62.069(3)
_cell_formula_units_Z 2
_cell_length_a 14.5583(9)
_cell_length_b 14.6841(11)
_cell_length_c 16.1918(13)
_cell_measurement_reflns_used 14027
_cell_measurement_temperature 296(2)
_cell_measurement_theta_max 28.465
_cell_measurement_theta_min 1.618
_cell_volume 2791.2(4)
_computing_cell_refinement 'SAINT V8.32B (?, 2016)'
_computing_data_reduction 'SAINT V8.32B (?, 2016)'
_computing_molecular_graphics 'Olex2 1.3 (Dolomanov et al., 2009)'
_computing_publication_material 'Olex2 1.3 (Dolomanov et al., 2009)'
_computing_structure_refinement 'SHELXL 2018/3 (Sheldrick, 2015)'
_computing_structure_solution 'SHELXT 2018/2 (Sheldrick, 2018)'
_diffrn_ambient_temperature 296.15
_diffrn_measured_fraction_theta_full 1.000
_diffrn_measured_fraction_theta_max 0.993
_diffrn_measurement_device_type 'Bruker APEX-II CCD'
_diffrn_measurement_method '\f and \w scans'
_diffrn_radiation_type MoK\a
_diffrn_radiation_wavelength 0.71073
_diffrn_reflns_av_R_equivalents 0.0292
_diffrn_reflns_av_unetI/netI 0.0340
_diffrn_reflns_Laue_measured_fraction_full 1.000
_diffrn_reflns_Laue_measured_fraction_max 0.993
_diffrn_reflns_limit_h_max 19
_diffrn_reflns_limit_h_min -19
_diffrn_reflns_limit_k_max 19
_diffrn_reflns_limit_k_min -19
_diffrn_reflns_limit_l_max 21
_diffrn_reflns_limit_l_min -21
_diffrn_reflns_number 49974
_diffrn_reflns_point_group_measured_fraction_full 1.000
_diffrn_reflns_point_group_measured_fraction_max 0.993
_diffrn_reflns_theta_full 25.242
_diffrn_reflns_theta_max 28.465
_diffrn_reflns_theta_min 1.618
_exptl_absorpt_coefficient_mu 1.619
_exptl_absorpt_correction_T_max 0.615
_exptl_absorpt_correction_T_min 0.464
_exptl_absorpt_correction_type multi-scan
_exptl_absorpt_process_details 'Apex2, Bruker-AXS'
_exptl_crystal_colour green
_exptl_crystal_colour_primary green
_exptl_crystal_density_diffrn 1.597
_exptl_crystal_density_method 'not measured'
_exptl_crystal_description block
_exptl_crystal_F_000 1320
_exptl_crystal_size_max 0.5
_exptl_crystal_size_mid 0.4
_exptl_crystal_size_min 0.3
_refine_diff_density_max 3.517
_refine_diff_density_min -2.773
_refine_diff_density_rms 0.151
_refine_ls_extinction_method none
_refine_ls_goodness_of_fit_ref 1.039
_refine_ls_hydrogen_treatment constr
_refine_ls_matrix_type full
_refine_ls_number_parameters 705
_refine_ls_number_reflns 14027
_refine_ls_number_restraints 0
_refine_ls_restrained_S_all 1.039
_refine_ls_R_factor_all 0.0656
_refine_ls_R_factor_gt 0.0488
_refine_ls_shift/su_max 0.001
_refine_ls_shift/su_mean 0.000
_refine_ls_structure_factor_coef Fsqd
_refine_ls_weighting_details 'w=1/[\s^2^(Fo^2^)+(0.0593P)^2^+14.9217P] where P=(Fo^2^+2Fc^2^)/3'
_refine_ls_weighting_scheme calc
_refine_ls_wR_factor_gt 0.1233
_refine_ls_wR_factor_ref 0.1379
_reflns_Friedel_coverage 0.000
_reflns_number_gt 11268
_reflns_number_total 14027
_reflns_threshold_expression 'I > 2\s(I)'
_cod_data_source_file d5ce00731c2.cif
_cod_data_source_block bkt11
_cod_depositor_comments 'Adding full bibliography for 7250896--7250898.cif.'
_cod_database_code 7250897
_shelx_shelxl_version_number 2018/3
_shelx_space_group_comment
;
The symmetry employed for this shelxl refinement is uniquely defined
by the following loop, which should always be used as a source of
symmetry information in preference to the above space-group names.
They are only intended as comments.
;
_shelx_estimated_absorpt_t_max 0.642
_shelx_estimated_absorpt_t_min 0.498
_olex2_refinement_description
;
1. Fixed Uiso
 At 1.2 times of:
  All C(H) groups
 At 1.5 times of:
  All C(H,H,H) groups
2.a Aromatic/amide H refined with riding coordinates:
 C43(H43), C18(H18), C3(H3), C22(H22), C8(H8), C19(H19), C25(H25), C13(H13),
 C26(H26), C44(H44), C9(H9), C56(H56), C4(H4), C51(H51), C14(H14), C50(H50),
 C40(H40), C47(H47), C53(H53), C36(H36), C33(H33), C23(H23), C54(H54), C39(H39),
  C37(H37), C60(H60), C57(H57), C32(H32), C46(H46), C29(H29), C59(H59),
 C30(H30), C63(H63)
2.b Idealised Me refined as rotating group:
 C61(H61A,H61B,H61C), C62(H62A,H62B,H62C)
;
_olex2_submission_special_instructions 'No special instructions were received'

loop_
_space_group_symop_operation_xyz
'x, y, z'
'-x, -y, -z'

loop_
_atom_site_label
_atom_site_type_symbol
_atom_site_fract_x
_atom_site_fract_y
_atom_site_fract_z
_atom_site_U_iso_or_equiv
_atom_site_adp_type
_atom_site_occupancy
_atom_site_site_symmetry_order
_atom_site_calc_flag
_atom_site_refinement_flags_posn
_atom_site_refinement_flags_adp
_atom_site_refinement_flags_occupancy
_atom_site_disorder_assembly
_atom_site_disorder_group
Sn01 Sn 0.30886(2) 0.31737(2) 0.63391(2) 0.01560(7) Uani 1 1 d . . . . .
I2 I 0.09569(3) -0.09805(3) 0.78286(3) 0.03442(10) Uani 1 1 d . . . . .
O2 O 0.3277(2) 0.4050(2) 0.6953(2) 0.0230(6) Uani 1 1 d . . . . .
O1 O 0.3025(2) 0.2284(2) 0.5656(2) 0.0215(6) Uani 1 1 d . . . . .
N2 N 0.4462(3) 0.3217(3) 0.5380(2) 0.0178(7) Uani 1 1 d . . . . .
N3 N 0.4001(3) 0.1782(3) 0.7159(2) 0.0181(7) Uani 1 1 d . . . . .
N4 N 0.1708(3) 0.3141(3) 0.7302(2) 0.0163(6) Uani 1 1 d . . . . .
N1 N 0.2166(3) 0.4571(3) 0.5533(2) 0.0174(7) Uani 1 1 d . . . . .
C11 C 0.2538(3) 0.1474(3) 0.8400(3) 0.0183(8) Uani 1 1 d . . . . .
C1 C 0.3630(3) 0.4854(3) 0.4270(3) 0.0177(8) Uani 1 1 d . . . . .
N7 N 0.1603(3) -0.1862(4) 1.2509(3) 0.0352(10) Uani 1 1 d . . . . .
C2 C 0.4508(3) 0.3959(3) 0.4578(3) 0.0186(8) Uani 1 1 d . . . . .
C43 C -0.1356(3) 0.5902(3) 0.6105(3) 0.0213(8) Uani 1 1 d . . . . .
H43 H -0.106286 0.564340 0.558710 0.026 Uiso 1 1 calc R U . . .
C20 C 0.2558(3) 0.5152(3) 0.4732(3) 0.0176(8) Uani 1 1 d . . . . .
C5 C 0.5475(3) 0.2443(3) 0.5419(3) 0.0176(8) Uani 1 1 d . . . . .
C42 C -0.0725(3) 0.5589(3) 0.6722(3) 0.0189(8) Uani 1 1 d . . . . .
C12 C 0.1662(3) 0.2356(3) 0.8085(3) 0.0178(8) Uani 1 1 d . . . . .
C21 C 0.3865(3) 0.5549(3) 0.3361(3) 0.0193(8) Uani 1 1 d . . . . .
C52 C 0.1670(4) 0.0099(4) 0.7035(3) 0.0262(9) Uani 1 1 d . . . . .
C18 C 0.0813(3) 0.6140(3) 0.5108(3) 0.0215(8) Uani 1 1 d . . . . .
H18 H 0.014080 0.668588 0.511302 0.026 Uiso 1 1 calc R U . . .
C10 C 0.3620(3) 0.1205(3) 0.7966(3) 0.0185(8) Uani 1 1 d . . . . .
C3 C 0.5596(3) 0.3664(4) 0.4106(3) 0.0238(9) Uani 1 1 d . . . . .
H3 H 0.585357 0.403865 0.354808 0.029 Uiso 1 1 calc R U . . .
C15 C 0.0697(3) 0.3889(3) 0.7255(3) 0.0170(7) Uani 1 1 d . . . . .
C6 C 0.5751(3) 0.1538(3) 0.6130(3) 0.0197(8) Uani 1 1 d . . . . .
C22 C 0.3475(3) 0.5639(3) 0.2648(3) 0.0216(8) Uani 1 1 d . . . . .
H22 H 0.304329 0.528649 0.274602 0.026 Uiso 1 1 calc R U . . .
C35 C 0.2317(3) 0.0748(3) 0.9286(3) 0.0200(8) Uani 1 1 d . . . . .
C8 C 0.5383(4) 0.0275(4) 0.7630(3) 0.0241(9) Uani 1 1 d . . . . .
H8 H 0.606901 -0.023921 0.764590 0.029 Uiso 1 1 calc R U . . .
C19 C 0.1698(3) 0.6139(3) 0.4463(3) 0.0205(8) Uani 1 1 d . . . . .
H19 H 0.174173 0.667553 0.394337 0.025 Uiso 1 1 calc R U . . .
C16 C 0.0407(3) 0.4834(3) 0.6577(3) 0.0179(8) Uani 1 1 d . . . . .
C25 C 0.4738(4) 0.6711(4) 0.2358(3) 0.0261(9) Uani 1 1 d . . . . .
H25 H 0.515781 0.707485 0.226222 0.031 Uiso 1 1 calc R U . . .
C13 C 0.0565(3) 0.2614(4) 0.8528(3) 0.0218(8) Uani 1 1 d . . . . .
H13 H 0.030380 0.221550 0.906745 0.026 Uiso 1 1 calc R U . . .
C17 C 0.1093(3) 0.5151(3) 0.5787(3) 0.0182(8) Uani 1 1 d . . . . .
C26 C 0.4488(4) 0.6100(4) 0.3209(3) 0.0236(9) Uani 1 1 d . . . . .
H26 H 0.473969 0.605679 0.368441 0.028 Uiso 1 1 calc R U . . .
C44 C -0.2406(4) 0.6589(4) 0.6252(3) 0.0243(9) Uani 1 1 d . . . . .
H44 H -0.281718 0.679870 0.583353 0.029 Uiso 1 1 calc R U . . .
C28 C 0.6899(3) 0.0787(3) 0.6031(3) 0.0208(8) Uani 1 1 d . . . . .
C9 C 0.4496(4) 0.0258(3) 0.8263(3) 0.0236(9) Uani 1 1 d . . . . .
H9 H 0.446101 -0.026804 0.879256 0.028 Uiso 1 1 calc R U . . .
C55 C 0.2478(4) 0.4712(4) 0.7437(3) 0.0233(9) Uani 1 1 d . . . . .
C56 C 0.1975(4) 0.5778(4) 0.7031(3) 0.0238(9) Uani 1 1 d . . . . .
H56 H 0.220184 0.603056 0.641523 0.029 Uiso 1 1 calc R U . . .
C24 C 0.4364(4) 0.6780(4) 0.1651(3) 0.0247(9) Uani 1 1 d . . . . .
C4 C 0.6183(3) 0.2739(4) 0.4619(3) 0.0252(9) Uani 1 1 d . . . . .
H4 H 0.691373 0.236581 0.447488 0.030 Uiso 1 1 calc R U . . .
C51 C 0.1030(3) 0.1153(4) 0.6734(3) 0.0245(9) Uani 1 1 d . . . . .
H51 H 0.029591 0.137090 0.685494 0.029 Uiso 1 1 calc R U . . .
C14 C -0.0022(3) 0.3539(4) 0.8023(3) 0.0230(9) Uani 1 1 d . . . . .
H14 H -0.075801 0.388555 0.814993 0.028 Uiso 1 1 calc R U . . .
C50 C 0.1489(3) 0.1880(3) 0.6252(3) 0.0232(9) Uani 1 1 d . . . . .
H50 H 0.106158 0.258537 0.603707 0.028 Uiso 1 1 calc R U . . .
C7 C 0.5074(3) 0.1229(3) 0.6927(3) 0.0184(8) Uani 1 1 d . . . . .
C49 C 0.2584(3) 0.1570(4) 0.6086(3) 0.0218(8) Uani 1 1 d . . . . .
C40 C 0.2667(4) 0.0665(4) 1.0024(3) 0.0251(9) Uani 1 1 d . . . . .
H40 H 0.303112 0.107236 0.995905 0.030 Uiso 1 1 calc R U . . .
C38 C 0.1936(4) -0.0625(4) 1.0940(3) 0.0260(9) Uani 1 1 d . . . . .
C41 C 0.1742(4) -0.1326(4) 1.1809(3) 0.0280(10) Uani 1 1 d . . . . .
C47 C -0.1174(4) 0.5995(4) 0.7491(3) 0.0273(9) Uani 1 1 d . . . . .
H47 H -0.075476 0.580845 0.789734 0.033 Uiso 1 1 calc R U . . .
C53 C 0.2760(4) -0.0235(4) 0.6858(3) 0.0272(10) Uani 1 1 d . . . . .
H53 H 0.318517 -0.094607 0.705894 0.033 Uiso 1 1 calc R U . . .
C36 C 0.1773(4) 0.0134(4) 0.9390(3) 0.0285(10) Uani 1 1 d . . . . .
H36 H 0.153325 0.018848 0.890361 0.034 Uiso 1 1 calc R U . . .
C31 C 0.9007(4) -0.0606(4) 0.5856(3) 0.0309(10) Uani 1 1 d . . . . .
N6 N 1.1009(4) -0.1817(4) 0.5592(4) 0.0477(13) Uani 1 1 d . . . . .
C33 C 0.7567(4) 0.0849(4) 0.6422(3) 0.0285(10) Uani 1 1 d . . . . .
H33 H 0.730690 0.136474 0.674116 0.034 Uiso 1 1 calc R U . . .
C23 C 0.3724(4) 0.6251(4) 0.1790(3) 0.0265(9) Uani 1 1 d . . . . .
H23 H 0.346614 0.630479 0.131406 0.032 Uiso 1 1 calc R U . . .
C54 C 0.3216(4) 0.0499(4) 0.6377(3) 0.0265(9) Uani 1 1 d . . . . .
H54 H 0.395139 0.027475 0.624840 0.032 Uiso 1 1 calc R U . . .
C39 C 0.2477(4) -0.0019(4) 1.0850(3) 0.0294(10) Uani 1 1 d . . . . .
H39 H 0.270937 -0.007014 1.134023 0.035 Uiso 1 1 calc R U . . .
C45 C -0.2848(4) 0.6966(4) 0.7030(4) 0.0290(10) Uani 1 1 d . . . . .
C37 C 0.1586(4) -0.0556(4) 1.0214(3) 0.0312(10) Uani 1 1 d . . . . .
H37 H 0.122854 -0.097064 1.027944 0.037 Uiso 1 1 calc R U . . .
N5 N 0.4926(5) 0.7889(4) 0.0075(3) 0.0529(14) Uani 1 1 d . . . . .
C60 C 0.2121(4) 0.4361(4) 0.8369(3) 0.0315(10) Uani 1 1 d . . . . .
H60 H 0.244722 0.365210 0.865882 0.038 Uiso 1 1 calc R U . . .
C58 C 0.0792(4) 0.6105(4) 0.8436(3) 0.0308(10) Uani 1 1 d . . . . .
C57 C 0.1138(4) 0.6476(4) 0.7526(3) 0.0279(10) Uani 1 1 d . . . . .
H57 H 0.081404 0.718833 0.724385 0.033 Uiso 1 1 calc R U . . .
C32 C 0.8621(4) 0.0150(4) 0.6344(4) 0.0327(11) Uani 1 1 d . . . . .
H32 H 0.906734 0.018744 0.661611 0.039 Uiso 1 1 calc R U . . .
C27 C 0.4665(4) 0.7402(4) 0.0762(4) 0.0341(11) Uani 1 1 d . . . . .
C46 C -0.2232(4) 0.6671(4) 0.7655(4) 0.0325(11) Uani 1 1 d . . . . .
H46 H -0.253112 0.692536 0.817561 0.039 Uiso 1 1 calc R U . . .
C34 C 1.0128(4) -0.1295(4) 0.5720(4) 0.0384(12) Uani 1 1 d . . . . .
C29 C 0.7289(4) 0.0016(5) 0.5563(4) 0.0407(13) Uani 1 1 d . . . . .
H29 H 0.683672 -0.003437 0.530645 0.049 Uiso 1 1 calc R U . . .
C59 C 0.1291(5) 0.5052(4) 0.8864(3) 0.0355(12) Uani 1 1 d . . . . .
H59 H 0.106924 0.481043 0.948225 0.043 Uiso 1 1 calc R U . . .
C48 C -0.3956(5) 0.7650(5) 0.7192(5) 0.0472(15) Uani 1 1 d . . . . .
N8 N -0.4833(5) 0.8180(6) 0.7308(5) 0.075(2) Uani 1 1 d . . . . .
C30 C 0.8339(5) -0.0681(5) 0.5472(4) 0.0446(14) Uani 1 1 d . . . . .
H30 H 0.859613 -0.119719 0.515377 0.053 Uiso 1 1 calc R U . . .
O3 O 0.2082(4) 0.6793(6) 1.0497(3) 0.0736(17) Uani 1 1 d . . . . .
N9 N 0.3176(5) 0.6365(8) 0.9213(5) 0.087(3) Uani 1 1 d . . . . .
C61 C 0.3483(6) 0.6143(6) 0.8347(5) 0.0607(18) Uani 1 1 d . . . . .
H61A H 0.311244 0.574668 0.834867 0.091 Uiso 1 1 calc R U . . .
H61B H 0.423504 0.573341 0.822054 0.091 Uiso 1 1 calc R U . . .
H61C H 0.330872 0.679766 0.789128 0.091 Uiso 1 1 calc R U . . .
C63 C 0.2440(7) 0.6548(12) 0.9776(6) 0.122(5) Uani 1 1 d . . . . .
H63 H 0.191045 0.648778 0.962718 0.146 Uiso 1 1 calc R U . . .
C62 C 0.3726(14) 0.7074(17) 0.9162(10) 0.183(9) Uani 1 1 d . . . . .
H62A H 0.444682 0.663782 0.922876 0.274 Uiso 1 1 calc R U . . .
H62B H 0.335176 0.744095 0.963821 0.274 Uiso 1 1 calc R U . . .
H62C H 0.371837 0.758214 0.858716 0.274 Uiso 1 1 calc R U . . .
I1 I -0.05036(3) 0.71838(3) 0.91458(3) 0.04283(11) Uani 1 1 d . . . . .

loop_
_atom_site_aniso_label
_atom_site_aniso_U_11
_atom_site_aniso_U_22
_atom_site_aniso_U_33
_atom_site_aniso_U_23
_atom_site_aniso_U_13
_atom_site_aniso_U_12
Sn01 0.01429(13) 0.01679(13) 0.01253(13) 0.00344(10) -0.00452(9) -0.00751(10)
I2 0.03421(17) 0.02665(17) 0.0466(2) -0.00010(14) -0.01250(14) -0.01885(14)
O2 0.0221(15) 0.0242(16) 0.0257(16) -0.0047(13) -0.0074(12) -0.0107(12)
O1 0.0269(15) 0.0241(15) 0.0142(14) 0.0010(12) -0.0052(12) -0.0140(13)
N2 0.0150(15) 0.0193(17) 0.0154(16) 0.0032(13) -0.0037(12) -0.0088(13)
N3 0.0159(15) 0.0185(17) 0.0166(17) 0.0032(13) -0.0064(13) -0.0075(13)
N4 0.0155(15) 0.0180(16) 0.0117(15) 0.0023(13) -0.0022(12) -0.0085(13)
N1 0.0173(16) 0.0179(16) 0.0132(16) 0.0033(13) -0.0045(12) -0.0081(13)
C11 0.0226(19) 0.0186(19) 0.0113(18) 0.0012(15) -0.0027(15) -0.0104(16)
C1 0.0199(19) 0.0198(19) 0.0121(18) 0.0023(15) -0.0040(15) -0.0108(16)
N7 0.029(2) 0.034(2) 0.024(2) 0.0067(18) -0.0029(17) -0.0089(18)
C2 0.0178(18) 0.023(2) 0.0136(18) 0.0019(15) -0.0036(15) -0.0111(16)
C43 0.025(2) 0.021(2) 0.020(2) -0.0001(16) -0.0075(16) -0.0122(17)
C20 0.0177(18) 0.0170(19) 0.0165(19) 0.0039(15) -0.0060(15) -0.0097(15)
C5 0.0129(17) 0.0201(19) 0.019(2) 0.0011(16) -0.0075(15) -0.0074(15)
C42 0.0174(18) 0.0187(19) 0.018(2) -0.0002(16) -0.0045(15) -0.0076(15)
C12 0.0220(19) 0.021(2) 0.0124(18) -0.0007(15) -0.0034(15) -0.0127(16)
C21 0.0201(19) 0.0197(19) 0.0157(19) 0.0021(15) -0.0037(15) -0.0106(16)
C52 0.025(2) 0.025(2) 0.031(2) -0.0013(19) -0.0093(18) -0.0128(18)
C18 0.0199(19) 0.019(2) 0.022(2) 0.0026(16) -0.0091(16) -0.0068(16)
C10 0.0211(19) 0.0184(19) 0.0136(19) 0.0016(15) -0.0050(15) -0.0089(16)
C3 0.0161(19) 0.029(2) 0.017(2) 0.0020(17) 0.0002(15) -0.0104(17)
C15 0.0162(18) 0.0185(19) 0.0146(19) -0.0003(15) -0.0036(14) -0.0078(15)
C6 0.0183(19) 0.021(2) 0.017(2) -0.0002(16) -0.0075(15) -0.0066(16)
C22 0.022(2) 0.022(2) 0.020(2) 0.0014(16) -0.0080(16) -0.0098(17)
C35 0.023(2) 0.0162(19) 0.0147(19) 0.0029(15) -0.0045(15) -0.0079(16)
C8 0.024(2) 0.022(2) 0.021(2) 0.0015(17) -0.0075(17) -0.0074(17)
C19 0.0203(19) 0.0179(19) 0.020(2) 0.0027(16) -0.0063(16) -0.0083(16)
C16 0.0169(18) 0.0194(19) 0.0161(19) -0.0011(15) -0.0053(15) -0.0075(15)
C25 0.026(2) 0.025(2) 0.025(2) 0.0070(18) -0.0077(18) -0.0160(18)
C13 0.022(2) 0.025(2) 0.0135(19) 0.0018(16) -0.0012(15) -0.0122(17)
C17 0.0188(19) 0.0173(19) 0.018(2) -0.0007(15) -0.0066(15) -0.0071(15)
C26 0.026(2) 0.028(2) 0.019(2) 0.0046(17) -0.0087(17) -0.0175(18)
C44 0.024(2) 0.023(2) 0.026(2) 0.0022(18) -0.0132(18) -0.0106(18)
C28 0.0200(19) 0.023(2) 0.0124(19) 0.0012(16) -0.0048(15) -0.0062(16)
C9 0.025(2) 0.019(2) 0.018(2) 0.0044(16) -0.0067(17) -0.0073(17)
C55 0.028(2) 0.027(2) 0.022(2) -0.0045(17) -0.0052(17) -0.0176(18)
C56 0.032(2) 0.026(2) 0.018(2) -0.0011(17) -0.0036(17) -0.0185(19)
C24 0.023(2) 0.023(2) 0.016(2) 0.0048(16) -0.0031(16) -0.0070(17)
C4 0.0167(19) 0.030(2) 0.020(2) 0.0012(18) -0.0035(16) -0.0082(17)
C51 0.0157(19) 0.027(2) 0.033(2) -0.0082(19) -0.0089(17) -0.0065(17)
C14 0.0193(19) 0.028(2) 0.016(2) 0.0005(17) -0.0017(16) -0.0106(17)
C50 0.023(2) 0.017(2) 0.027(2) -0.0024(17) -0.0109(17) -0.0043(16)
C7 0.0174(18) 0.021(2) 0.0155(19) -0.0001(15) -0.0068(15) -0.0073(15)
C49 0.025(2) 0.024(2) 0.019(2) -0.0015(17) -0.0074(16) -0.0128(17)
C40 0.032(2) 0.026(2) 0.018(2) 0.0001(17) -0.0053(17) -0.0156(19)
C38 0.024(2) 0.022(2) 0.016(2) 0.0050(17) -0.0009(16) -0.0060(17)
C41 0.024(2) 0.024(2) 0.022(2) 0.0016(18) -0.0024(17) -0.0050(18)
C47 0.023(2) 0.032(2) 0.028(2) -0.0087(19) -0.0104(18) -0.0059(18)
C53 0.026(2) 0.018(2) 0.035(3) -0.0026(19) -0.0125(19) -0.0059(17)
C36 0.040(3) 0.031(2) 0.018(2) 0.0049(18) -0.0082(19) -0.022(2)
C31 0.025(2) 0.029(2) 0.022(2) -0.0002(19) -0.0021(18) -0.0041(19)
N6 0.028(2) 0.039(3) 0.042(3) 0.001(2) -0.003(2) 0.003(2)
C33 0.021(2) 0.029(2) 0.032(3) -0.013(2) -0.0074(18) -0.0016(18)
C23 0.029(2) 0.029(2) 0.017(2) 0.0018(18) -0.0105(17) -0.0102(19)
C54 0.020(2) 0.027(2) 0.033(3) -0.0048(19) -0.0069(18) -0.0105(18)
C39 0.035(2) 0.031(2) 0.015(2) 0.0007(18) -0.0068(18) -0.011(2)
C45 0.023(2) 0.019(2) 0.041(3) -0.007(2) -0.014(2) -0.0004(17)
C37 0.039(3) 0.029(2) 0.024(2) 0.0029(19) -0.002(2) -0.022(2)
N5 0.065(4) 0.046(3) 0.030(3) 0.011(2) -0.005(2) -0.027(3)
C60 0.045(3) 0.029(2) 0.023(2) 0.0006(19) -0.008(2) -0.021(2)
C58 0.041(3) 0.030(2) 0.027(2) -0.012(2) 0.000(2) -0.020(2)
C57 0.038(3) 0.023(2) 0.024(2) -0.0020(18) -0.0021(19) -0.018(2)
C32 0.022(2) 0.038(3) 0.034(3) -0.010(2) -0.0095(19) -0.005(2)
C27 0.035(3) 0.029(3) 0.027(3) 0.006(2) -0.008(2) -0.012(2)
C46 0.029(2) 0.032(3) 0.034(3) -0.018(2) -0.010(2) -0.001(2)
C34 0.031(3) 0.031(3) 0.030(3) 0.001(2) -0.002(2) -0.004(2)
C29 0.033(3) 0.041(3) 0.049(3) -0.025(3) -0.018(2) 0.002(2)
C59 0.055(3) 0.036(3) 0.021(2) -0.004(2) -0.002(2) -0.029(3)
C48 0.031(3) 0.041(3) 0.067(4) -0.026(3) -0.022(3) 0.006(2)
N8 0.035(3) 0.073(4) 0.106(6) -0.053(4) -0.028(3) 0.018(3)
C30 0.041(3) 0.042(3) 0.044(3) -0.028(3) -0.009(3) 0.001(3)
O3 0.064(3) 0.148(6) 0.036(3) -0.029(3) 0.007(2) -0.071(4)
N9 0.037(3) 0.162(8) 0.079(5) -0.080(5) -0.011(3) -0.015(4)
C61 0.061(4) 0.062(5) 0.058(4) -0.027(4) -0.005(3) -0.018(4)
C63 0.050(5) 0.227(15) 0.049(5) -0.042(7) -0.019(4) -0.012(7)
C62 0.222(18) 0.35(3) 0.096(10) -0.086(14) 0.032(10) -0.23(2)
I1 0.0550(2) 0.0376(2) 0.0360(2) -0.01741(16) 0.01179(16) -0.02649(17)

loop_
_atom_type_symbol
_atom_type_description
_atom_type_scat_dispersion_real
_atom_type_scat_dispersion_imag
_atom_type_scat_source
C C 0.0033 0.0016 'International Tables Vol C Tables 4.2.6.8 and 6.1.1.4'
H H 0.0000 0.0000 'International Tables Vol C Tables 4.2.6.8 and 6.1.1.4'
I I -0.4742 1.8119 'International Tables Vol C Tables 4.2.6.8 and 6.1.1.4'
N N 0.0061 0.0033 'International Tables Vol C Tables 4.2.6.8 and 6.1.1.4'
O O 0.0106 0.0060 'International Tables Vol C Tables 4.2.6.8 and 6.1.1.4'
Sn Sn -0.6537 1.4246 'International Tables Vol C Tables 4.2.6.8 and 6.1.1.4'

loop_
_geom_angle_atom_site_label_1
_geom_angle_atom_site_label_2
_geom_angle_atom_site_label_3
_geom_angle
_geom_angle_site_symmetry_1
_geom_angle_site_symmetry_3
_geom_angle_publ_flag
O2 Sn01 O1 175.09(12) . . ?
O2 Sn01 N2 88.26(13) . . ?
O2 Sn01 N3 89.39(13) . . ?
O2 Sn01 N4 91.45(13) . . ?
O2 Sn01 N1 90.21(13) . . ?
O1 Sn01 N2 86.89(13) . . ?
O1 Sn01 N3 89.94(13) . . ?
O1 Sn01 N4 93.41(13) . . ?
O1 Sn01 N1 90.49(13) . . ?
N2 Sn01 N3 90.46(13) . . ?
N2 Sn01 N4 179.61(13) . . ?
N2 Sn01 N1 90.01(13) . . ?
N4 Sn01 N3 89.78(13) . . ?
N4 Sn01 N1 89.74(13) . . ?
N1 Sn01 N3 179.37(15) . . ?
C55 O2 Sn01 124.1(3) . . ?
C49 O1 Sn01 121.0(3) . . ?
C2 N2 Sn01 126.3(3) . . ?
C2 N2 C5 108.4(3) . . ?
C5 N2 Sn01 125.2(3) . . ?
C10 N3 Sn01 126.3(3) . . ?
C7 N3 Sn01 125.2(3) . . ?
C7 N3 C10 108.1(3) . . ?
C12 N4 Sn01 125.7(3) . . ?
C15 N4 Sn01 125.8(3) . . ?
C15 N4 C12 108.6(3) . . ?
C20 N1 Sn01 125.3(3) . . ?
C20 N1 C17 108.5(3) . . ?
C17 N1 Sn01 125.4(3) . . ?
C12 C11 C10 126.9(4) . . ?
C12 C11 C35 117.3(4) . . ?
C10 C11 C35 115.7(4) . . ?
C2 C1 C21 116.4(4) . . ?
C20 C1 C2 126.6(4) . . ?
C20 C1 C21 117.0(4) . . ?
N2 C2 C1 125.6(4) . . ?
N2 C2 C3 108.1(4) . . ?
C1 C2 C3 126.3(4) . . ?
C42 C43 H43 119.5 . . ?
C44 C43 H43 119.5 . . ?
C44 C43 C42 120.9(4) . . ?
N1 C20 C1 125.9(4) . . ?
N1 C20 C19 108.5(3) . . ?
C1 C20 C19 125.6(4) . . ?
N2 C5 C6 125.5(4) . . ?
N2 C5 C4 108.0(3) . . ?
C6 C5 C4 126.4(4) . . ?
C43 C42 C16 121.4(4) . . ?
C43 C42 C47 118.9(4) . . ?
C47 C42 C16 119.7(4) . . ?
N4 C12 C11 125.9(4) . . ?
N4 C12 C13 107.7(4) . . ?
C11 C12 C13 126.4(4) . . ?
C22 C21 C1 120.2(4) . . ?
C26 C21 C1 120.8(4) . . ?
C26 C21 C22 119.0(4) . . ?
C51 C52 I2 119.1(3) . . ?
C53 C52 I2 120.0(3) . . ?
C53 C52 C51 120.8(4) . . ?
C19 C18 H18 125.8 . . ?
C19 C18 C17 108.3(4) . . ?
C17 C18 H18 125.8 . . ?
N3 C10 C11 125.3(4) . . ?
N3 C10 C9 108.5(4) . . ?
C11 C10 C9 126.1(4) . . ?
C2 C3 H3 126.1 . . ?
C4 C3 C2 107.8(4) . . ?
C4 C3 H3 126.1 . . ?
N4 C15 C16 126.3(4) . . ?
N4 C15 C14 108.0(3) . . ?
C16 C15 C14 125.7(4) . . ?
C5 C6 C28 117.0(4) . . ?
C5 C6 C7 127.7(4) . . ?
C7 C6 C28 115.3(4) . . ?
C21 C22 H22 119.7 . . ?
C23 C22 C21 120.6(4) . . ?
C23 C22 H22 119.7 . . ?
C40 C35 C11 120.1(4) . . ?
C36 C35 C11 120.7(4) . . ?
C36 C35 C40 119.2(4) . . ?
C9 C8 H8 126.1 . . ?
C9 C8 C7 107.7(4) . . ?
C7 C8 H8 126.1 . . ?
C20 C19 H19 126.4 . . ?
C18 C19 C20 107.2(4) . . ?
C18 C19 H19 126.4 . . ?
C15 C16 C42 116.8(4) . . ?
C15 C16 C17 126.3(4) . . ?
C17 C16 C42 116.9(4) . . ?
C26 C25 H25 120.1 . . ?
C24 C25 H25 120.1 . . ?
C24 C25 C26 119.9(4) . . ?
C12 C13 H13 126.0 . . ?
C14 C13 C12 108.0(4) . . ?
C14 C13 H13 126.0 . . ?
N1 C17 C18 107.5(3) . . ?
N1 C17 C16 125.8(4) . . ?
C16 C17 C18 126.7(4) . . ?
C21 C26 H26 119.7 . . ?
C25 C26 C21 120.7(4) . . ?
C25 C26 H26 119.7 . . ?
C43 C44 H44 120.2 . . ?
C43 C44 C45 119.6(4) . . ?
C45 C44 H44 120.2 . . ?
C33 C28 C6 120.2(4) . . ?
C33 C28 C29 119.4(4) . . ?
C29 C28 C6 120.4(4) . . ?
C10 C9 H9 126.3 . . ?
C8 C9 C10 107.4(4) . . ?
C8 C9 H9 126.3 . . ?
O2 C55 C56 120.8(4) . . ?
O2 C55 C60 121.5(4) . . ?
C56 C55 C60 117.7(4) . . ?
C55 C56 H56 119.3 . . ?
C55 C56 C57 121.4(4) . . ?
C57 C56 H56 119.3 . . ?
C25 C24 C23 120.5(4) . . ?
C25 C24 C27 118.5(4) . . ?
C23 C24 C27 121.0(4) . . ?
C5 C4 H4 126.2 . . ?
C3 C4 C5 107.7(4) . . ?
C3 C4 H4 126.2 . . ?
C52 C51 H51 120.3 . . ?
C50 C51 C52 119.5(4) . . ?
C50 C51 H51 120.3 . . ?
C15 C14 H14 126.2 . . ?
C13 C14 C15 107.7(4) . . ?
C13 C14 H14 126.2 . . ?
C51 C50 H50 119.6 . . ?
C51 C50 C49 120.8(4) . . ?
C49 C50 H50 119.6 . . ?
N3 C7 C6 125.6(4) . . ?
N3 C7 C8 108.3(4) . . ?
C6 C7 C8 126.1(4) . . ?
O1 C49 C50 120.8(4) . . ?
O1 C49 C54 120.5(4) . . ?
C50 C49 C54 118.7(4) . . ?
C35 C40 H40 119.7 . . ?
C39 C40 C35 120.6(4) . . ?
C39 C40 H40 119.7 . . ?
C39 C38 C41 118.3(4) . . ?
C39 C38 C37 120.9(4) . . ?
C37 C38 C41 120.8(4) . . ?
N7 C41 C38 177.3(6) . . ?
C42 C47 H47 119.6 . . ?
C46 C47 C42 120.7(4) . . ?
C46 C47 H47 119.6 . . ?
C52 C53 H53 120.3 . . ?
C52 C53 C54 119.4(4) . . ?
C54 C53 H53 120.3 . . ?
C35 C36 H36 119.7 . . ?
C37 C36 C35 120.5(4) . . ?
C37 C36 H36 119.7 . . ?
C32 C31 C34 119.7(5) . . ?
C30 C31 C32 120.3(5) . . ?
C30 C31 C34 120.0(5) . . ?
C28 C33 H33 119.8 . . ?
C28 C33 C32 120.5(5) . . ?
C32 C33 H33 119.8 . . ?
C22 C23 H23 120.4 . . ?
C24 C23 C22 119.3(4) . . ?
C24 C23 H23 120.4 . . ?
C49 C54 H54 119.7 . . ?
C53 C54 C49 120.7(4) . . ?
C53 C54 H54 119.7 . . ?
C40 C39 C38 119.3(4) . . ?
C40 C39 H39 120.3 . . ?
C38 C39 H39 120.3 . . ?
C44 C45 C46 120.7(4) . . ?
C44 C45 C48 119.0(5) . . ?
C46 C45 C48 120.4(5) . . ?
C38 C37 H37 120.3 . . ?
C36 C37 C38 119.5(4) . . ?
C36 C37 H37 120.3 . . ?
C55 C60 H60 119.5 . . ?
C59 C60 C55 121.1(5) . . ?
C59 C60 H60 119.5 . . ?
C57 C58 C59 120.4(5) . . ?
C57 C58 I1 118.1(4) . . ?
C59 C58 I1 121.5(4) . . ?
C56 C57 H57 120.2 . . ?
C58 C57 C56 119.6(5) . . ?
C58 C57 H57 120.2 . . ?
C31 C32 H32 120.3 . . ?
C33 C32 C31 119.5(5) . . ?
C33 C32 H32 120.3 . . ?
N5 C27 C24 177.8(6) . . ?
C47 C46 C45 119.2(5) . . ?
C47 C46 H46 120.4 . . ?
C45 C46 H46 120.4 . . ?
N6 C34 C31 178.2(6) . . ?
C28 C29 H29 119.6 . . ?
C30 C29 C28 120.9(5) . . ?
C30 C29 H29 119.6 . . ?
C60 C59 C58 119.8(5) . . ?
C60 C59 H59 120.1 . . ?
C58 C59 H59 120.1 . . ?
N8 C48 C45 178.4(7) . . ?
C31 C30 H30 120.3 . . ?
C29 C30 C31 119.4(5) . . ?
C29 C30 H30 120.3 . . ?
C61 N9 C62 107.9(8) . . ?
C63 N9 C61 138.6(8) . . ?
C63 N9 C62 105.2(11) . . ?
N9 C61 H61A 109.5 . . ?
N9 C61 H61B 109.5 . . ?
N9 C61 H61C 109.5 . . ?
H61A C61 H61B 109.5 . . ?
H61A C61 H61C 109.5 . . ?
H61B C61 H61C 109.5 . . ?
O3 C63 H63 108.0 . . ?
N9 C63 O3 143.9(11) . . ?
N9 C63 H63 108.0 . . ?
N9 C62 H62A 109.5 . . ?
N9 C62 H62B 109.5 . . ?
N9 C62 H62C 109.5 . . ?
H62A C62 H62B 109.5 . . ?
H62A C62 H62C 109.5 . . ?
H62B C62 H62C 109.5 . . ?

loop_
_geom_bond_atom_site_label_1
_geom_bond_atom_site_label_2
_geom_bond_distance
_geom_bond_site_symmetry_2
_geom_bond_publ_flag
Sn01 O2 2.039(3) . ?
Sn01 O1 2.040(3) . ?
Sn01 N2 2.087(3) . ?
Sn01 N3 2.097(3) . ?
Sn01 N4 2.094(3) . ?
Sn01 N1 2.097(3) . ?
I2 C52 2.100(5) . ?
O2 C55 1.335(6) . ?
O1 C49 1.341(5) . ?
N2 C2 1.366(5) . ?
N2 C5 1.383(5) . ?
N3 C10 1.373(5) . ?
N3 C7 1.369(5) . ?
N4 C12 1.380(5) . ?
N4 C15 1.370(5) . ?
N1 C20 1.376(5) . ?
N1 C17 1.380(5) . ?
C11 C12 1.407(6) . ?
C11 C10 1.413(6) . ?
C11 C35 1.484(5) . ?
C1 C2 1.413(6) . ?
C1 C20 1.410(6) . ?
C1 C21 1.492(5) . ?
N7 C41 1.139(6) . ?
C2 C3 1.434(6) . ?
C43 H43 0.9300 . ?
C43 C42 1.395(6) . ?
C43 C44 1.375(6) . ?
C20 C19 1.440(6) . ?
C5 C6 1.401(6) . ?
C5 C4 1.427(6) . ?
C42 C16 1.489(6) . ?
C42 C47 1.398(6) . ?
C12 C13 1.435(6) . ?
C21 C22 1.393(6) . ?
C21 C26 1.389(6) . ?
C52 C51 1.384(6) . ?
C52 C53 1.380(6) . ?
C18 H18 0.9300 . ?
C18 C19 1.356(6) . ?
C18 C17 1.443(6) . ?
C10 C9 1.436(6) . ?
C3 H3 0.9300 . ?
C3 C4 1.359(6) . ?
C15 C16 1.406(6) . ?
C15 C14 1.438(6) . ?
C6 C28 1.501(6) . ?
C6 C7 1.407(6) . ?
C22 H22 0.9300 . ?
C22 C23 1.390(6) . ?
C35 C40 1.397(6) . ?
C35 C36 1.391(6) . ?
C8 H8 0.9300 . ?
C8 C9 1.354(6) . ?
C8 C7 1.438(6) . ?
C19 H19 0.9300 . ?
C16 C17 1.410(6) . ?
C25 H25 0.9300 . ?
C25 C26 1.382(6) . ?
C25 C24 1.381(7) . ?
C13 H13 0.9300 . ?
C13 C14 1.352(6) . ?
C26 H26 0.9300 . ?
C44 H44 0.9300 . ?
C44 C45 1.388(7) . ?
C28 C33 1.378(6) . ?
C28 C29 1.379(7) . ?
C9 H9 0.9300 . ?
C55 C56 1.389(6) . ?
C55 C60 1.405(6) . ?
C56 H56 0.9300 . ?
C56 C57 1.392(7) . ?
C24 C23 1.389(7) . ?
C24 C27 1.448(6) . ?
C4 H4 0.9300 . ?
C51 H51 0.9300 . ?
C51 C50 1.382(6) . ?
C14 H14 0.9300 . ?
C50 H50 0.9300 . ?
C50 C49 1.392(6) . ?
C49 C54 1.395(6) . ?
C40 H40 0.9300 . ?
C40 C39 1.384(6) . ?
C38 C41 1.441(6) . ?
C38 C39 1.385(7) . ?
C38 C37 1.388(7) . ?
C47 H47 0.9300 . ?
C47 C46 1.382(7) . ?
C53 H53 0.9300 . ?
C53 C54 1.387(6) . ?
C36 H36 0.9300 . ?
C36 C37 1.385(6) . ?
C31 C32 1.386(7) . ?
C31 C34 1.451(7) . ?
C31 C30 1.379(8) . ?
N6 C34 1.135(7) . ?
C33 H33 0.9300 . ?
C33 C32 1.382(6) . ?
C23 H23 0.9300 . ?
C54 H54 0.9300 . ?
C39 H39 0.9300 . ?
C45 C46 1.396(7) . ?
C45 C48 1.437(7) . ?
C37 H37 0.9300 . ?
N5 C27 1.135(7) . ?
C60 H60 0.9300 . ?
C60 C59 1.383(8) . ?
C58 C57 1.377(7) . ?
C58 C59 1.384(8) . ?
C58 I1 2.105(5) . ?
C57 H57 0.9300 . ?
C32 H32 0.9300 . ?
C46 H46 0.9300 . ?
C29 H29 0.9300 . ?
C29 C30 1.378(8) . ?
C59 H59 0.9300 . ?
C48 N8 1.132(8) . ?
C30 H30 0.9300 . ?
O3 C63 1.217(11) . ?
N9 C61 1.428(9) . ?
N9 C63 1.138(11) . ?
N9 C62 1.550(15) . ?
C61 H61A 0.9600 . ?
C61 H61B 0.9600 . ?
C61 H61C 0.9600 . ?
C63 H63 0.9300 . ?
C62 H62A 0.9600 . ?
C62 H62B 0.9600 . ?
C62 H62C 0.9600 . ?

loop_
_geom_torsion_atom_site_label_1
_geom_torsion_atom_site_label_2
_geom_torsion_atom_site_label_3
_geom_torsion_atom_site_label_4
_geom_torsion
_geom_torsion_site_symmetry_1
_geom_torsion_site_symmetry_2
_geom_torsion_site_symmetry_3
_geom_torsion_site_symmetry_4
_geom_torsion_publ_flag
Sn01 O2 C55 C56 -91.5(4) . . . . ?
Sn01 O2 C55 C60 88.7(5) . . . . ?
Sn01 O1 C49 C50 82.9(5) . . . . ?
Sn01 O1 C49 C54 -96.9(5) . . . . ?
Sn01 N2 C2 C1 2.1(6) . . . . ?
Sn01 N2 C2 C3 -177.2(3) . . . . ?
Sn01 N2 C5 C6 -3.7(6) . . . . ?
Sn01 N2 C5 C4 177.2(3) . . . . ?
Sn01 N3 C10 C11 -2.2(6) . . . . ?
Sn01 N3 C10 C9 174.5(3) . . . . ?
Sn01 N3 C7 C6 4.4(6) . . . . ?
Sn01 N3 C7 C8 -174.7(3) . . . . ?
Sn01 N4 C12 C11 4.0(6) . . . . ?
Sn01 N4 C12 C13 -177.3(3) . . . . ?
Sn01 N4 C15 C16 -3.0(6) . . . . ?
Sn01 N4 C15 C14 176.9(3) . . . . ?
Sn01 N1 C20 C1 7.0(6) . . . . ?
Sn01 N1 C20 C19 -170.5(3) . . . . ?
Sn01 N1 C17 C18 169.9(3) . . . . ?
Sn01 N1 C17 C16 -9.1(6) . . . . ?
I2 C52 C51 C50 176.6(3) . . . . ?
I2 C52 C53 C54 -176.3(4) . . . . ?
O2 C55 C56 C57 179.6(4) . . . . ?
O2 C55 C60 C59 -179.8(4) . . . . ?
O1 C49 C54 C53 177.1(4) . . . . ?
N2 C2 C3 C4 1.3(5) . . . . ?
N2 C5 C6 C28 179.0(4) . . . . ?
N2 C5 C6 C7 0.6(7) . . . . ?
N2 C5 C4 C3 -1.0(5) . . . . ?
N3 C10 C9 C8 -0.7(5) . . . . ?
N4 C12 C13 C14 -0.8(5) . . . . ?
N4 C15 C16 C42 -173.0(4) . . . . ?
N4 C15 C16 C17 4.8(7) . . . . ?
N4 C15 C14 C13 1.9(5) . . . . ?
N1 C20 C19 C18 0.8(5) . . . . ?
C11 C12 C13 C14 177.9(4) . . . . ?
C11 C10 C9 C8 176.0(4) . . . . ?
C11 C35 C40 C39 -179.3(4) . . . . ?
C11 C35 C36 C37 178.8(4) . . . . ?
C1 C2 C3 C4 -178.0(4) . . . . ?
C1 C20 C19 C18 -176.7(4) . . . . ?
C1 C21 C22 C23 -177.4(4) . . . . ?
C1 C21 C26 C25 177.5(4) . . . . ?
C2 N2 C5 C6 -179.0(4) . . . . ?
C2 N2 C5 C4 1.8(5) . . . . ?
C2 C1 C20 N1 -6.0(7) . . . . ?
C2 C1 C20 C19 171.0(4) . . . . ?
C2 C1 C21 C22 114.6(5) . . . . ?
C2 C1 C21 C26 -64.2(6) . . . . ?
C2 C3 C4 C5 -0.2(5) . . . . ?
C43 C42 C16 C15 -121.3(4) . . . . ?
C43 C42 C16 C17 60.7(5) . . . . ?
C43 C42 C47 C46 1.9(7) . . . . ?
C43 C44 C45 C46 1.1(7) . . . . ?
C43 C44 C45 C48 -177.6(5) . . . . ?
C20 N1 C17 C18 -0.2(5) . . . . ?
C20 N1 C17 C16 -179.2(4) . . . . ?
C20 C1 C2 N2 1.0(7) . . . . ?
C20 C1 C2 C3 -179.8(4) . . . . ?
C20 C1 C21 C22 -65.2(6) . . . . ?
C20 C1 C21 C26 116.0(5) . . . . ?
C5 N2 C2 C1 177.4(4) . . . . ?
C5 N2 C2 C3 -1.9(5) . . . . ?
C5 C6 C28 C33 96.6(5) . . . . ?
C5 C6 C28 C29 -84.7(6) . . . . ?
C5 C6 C7 N3 -1.1(7) . . . . ?
C5 C6 C7 C8 177.9(4) . . . . ?
C42 C43 C44 C45 -0.7(7) . . . . ?
C42 C16 C17 N1 179.7(4) . . . . ?
C42 C16 C17 C18 0.8(6) . . . . ?
C42 C47 C46 C45 -1.5(8) . . . . ?
C12 N4 C15 C16 177.7(4) . . . . ?
C12 N4 C15 C14 -2.4(5) . . . . ?
C12 C11 C10 N3 1.3(7) . . . . ?
C12 C11 C10 C9 -174.9(4) . . . . ?
C12 C11 C35 C40 -113.7(5) . . . . ?
C12 C11 C35 C36 67.1(6) . . . . ?
C12 C13 C14 C15 -0.7(5) . . . . ?
C21 C1 C2 N2 -178.7(4) . . . . ?
C21 C1 C2 C3 0.5(6) . . . . ?
C21 C1 C20 N1 173.7(4) . . . . ?
C21 C1 C20 C19 -9.2(6) . . . . ?
C21 C22 C23 C24 -0.4(7) . . . . ?
C52 C51 C50 C49 -1.5(7) . . . . ?
C52 C53 C54 C49 1.0(7) . . . . ?
C10 N3 C7 C6 177.8(4) . . . . ?
C10 N3 C7 C8 -1.3(5) . . . . ?
C10 C11 C12 N4 -2.3(7) . . . . ?
C10 C11 C12 C13 179.2(4) . . . . ?
C10 C11 C35 C40 65.7(5) . . . . ?
C10 C11 C35 C36 -113.6(5) . . . . ?
C15 N4 C12 C11 -176.8(4) . . . . ?
C15 N4 C12 C13 2.0(5) . . . . ?
C15 C16 C17 N1 1.9(7) . . . . ?
C15 C16 C17 C18 -176.9(4) . . . . ?
C6 C5 C4 C3 179.8(4) . . . . ?
C6 C28 C33 C32 179.1(4) . . . . ?
C6 C28 C29 C30 -179.7(5) . . . . ?
C22 C21 C26 C25 -1.4(7) . . . . ?
C35 C11 C12 N4 177.0(4) . . . . ?
C35 C11 C12 C13 -1.5(6) . . . . ?
C35 C11 C10 N3 -178.0(4) . . . . ?
C35 C11 C10 C9 5.8(6) . . . . ?
C35 C40 C39 C38 0.2(7) . . . . ?
C35 C36 C37 C38 0.7(8) . . . . ?
C19 C18 C17 N1 0.7(5) . . . . ?
C19 C18 C17 C16 179.7(4) . . . . ?
C16 C42 C47 C46 -177.9(4) . . . . ?
C16 C15 C14 C13 -178.2(4) . . . . ?
C25 C24 C23 C22 -0.8(7) . . . . ?
C17 N1 C20 C1 177.1(4) . . . . ?
C17 N1 C20 C19 -0.4(5) . . . . ?
C17 C18 C19 C20 -0.9(5) . . . . ?
C26 C21 C22 C23 1.5(7) . . . . ?
C26 C25 C24 C23 0.9(7) . . . . ?
C26 C25 C24 C27 -178.3(5) . . . . ?
C44 C43 C42 C16 179.1(4) . . . . ?
C44 C43 C42 C47 -0.8(6) . . . . ?
C44 C45 C46 C47 0.0(8) . . . . ?
C28 C6 C7 N3 -179.5(4) . . . . ?
C28 C6 C7 C8 -0.5(6) . . . . ?
C28 C33 C32 C31 1.0(8) . . . . ?
C28 C29 C30 C31 0.2(10) . . . . ?
C9 C8 C7 N3 0.9(5) . . . . ?
C9 C8 C7 C6 -178.2(4) . . . . ?
C55 C56 C57 C58 -0.6(7) . . . . ?
C55 C60 C59 C58 0.9(8) . . . . ?
C56 C55 C60 C59 0.4(7) . . . . ?
C24 C25 C26 C21 0.2(7) . . . . ?
C4 C5 C6 C28 -1.9(7) . . . . ?
C4 C5 C6 C7 179.7(4) . . . . ?
C51 C52 C53 C54 0.5(7) . . . . ?
C51 C50 C49 O1 -176.8(4) . . . . ?
C51 C50 C49 C54 3.0(7) . . . . ?
C14 C15 C16 C42 7.1(6) . . . . ?
C14 C15 C16 C17 -175.2(4) . . . . ?
C50 C49 C54 C53 -2.7(7) . . . . ?
C7 N3 C10 C11 -175.5(4) . . . . ?
C7 N3 C10 C9 1.2(5) . . . . ?
C7 C6 C28 C33 -84.8(5) . . . . ?
C7 C6 C28 C29 93.9(5) . . . . ?
C7 C8 C9 C10 -0.1(5) . . . . ?
C40 C35 C36 C37 -0.4(7) . . . . ?
C41 C38 C39 C40 -179.6(4) . . . . ?
C41 C38 C37 C36 179.2(5) . . . . ?
C47 C42 C16 C15 58.6(5) . . . . ?
C47 C42 C16 C17 -119.4(5) . . . . ?
C53 C52 C51 C50 -0.2(7) . . . . ?
C36 C35 C40 C39 0.0(7) . . . . ?
C33 C28 C29 C30 -1.0(9) . . . . ?
C39 C38 C37 C36 -0.5(8) . . . . ?
C37 C38 C39 C40 0.1(7) . . . . ?
C60 C55 C56 C57 -0.6(7) . . . . ?
C57 C58 C59 C60 -2.0(8) . . . . ?
C32 C31 C30 C29 1.2(9) . . . . ?
C27 C24 C23 C22 178.4(4) . . . . ?
C34 C31 C32 C33 175.9(5) . . . . ?
C34 C31 C30 C29 -176.4(6) . . . . ?
C29 C28 C33 C32 0.4(8) . . . . ?
C59 C58 C57 C56 1.9(7) . . . . ?
C48 C45 C46 C47 178.7(5) . . . . ?
C30 C31 C32 C33 -1.8(8) . . . . ?
C61 N9 C63 O3 -175.0(16) . . . . ?
C62 N9 C63 O3 -33(3) . . . . ?
I1 C58 C57 C56 -178.4(3) . . . . ?
I1 C58 C59 C60 178.2(4) . . . . ?
